data_7245495
loop_
_publ_author_name
'Yao, Zhen'
'Yang, Ji'
'Luo, Zhenli'
'Wang, Heyu'
'Zhang, Xin'
'Ye, Jianhan'
'Xu, Lijin'
'Shi, Qian'

_publ_section_title
;
 Photo-driven metal-free multicomponent reaction between aldehydes,
 anilines and 4-substituted-DHPs for the synthesis of secondary amines
;
_journal_issue 20
_journal_name_full 'Green Chemistry'
_journal_page_first 7968
_journal_page_last 7973
_journal_paper_doi 10.1039/D2GC02613A
_journal_volume 24
_journal_year 2022
_chemical_formula_moiety 'C19 H25 N O3'
_chemical_formula_sum 'C19 H25 N O3'
_chemical_formula_weight 315.40
_space_group_crystal_system monoclinic
_space_group_IT_number 14
_space_group_name_Hall '-P 2ybc'
_space_group_name_H-M_alt 'P 1 21/c 1'
_atom_sites_solution_hydrogens geom
_audit_creation_method SHELXL-2014/7
_audit_update_record
;
2021-12-21 deposited with the CCDC.	2022-09-15 downloaded from the CCDC.
;
_cell_angle_alpha 90
_cell_angle_beta 109.708(4)
_cell_angle_gamma 90
_cell_formula_units_Z 8
_cell_length_a 21.4567(8)
_cell_length_b 11.7330(4)
_cell_length_c 15.3116(5)
_cell_measurement_reflns_used 22235
_cell_measurement_temperature 293(2)
_cell_measurement_theta_max 74.209
_cell_measurement_theta_min 2.187
_cell_volume 3628.9(2)
_computing_cell_refinement 'SAINT (Bruker, 2002)'
_computing_data_collection 'SMART (Bruker, 2002)'
_computing_data_reduction SAINT
_computing_molecular_graphics 'SHELXTL(Bruker, 2002)'
_computing_publication_material SHELXL-2014/7
_computing_structure_refinement 'SHELXL-2014/7 (Sheldrick, 2014)'
_computing_structure_solution 'SHELXL-2014/7 (Sheldrick, 2014)'
_diffrn_ambient_temperature 293(2)
_diffrn_measured_fraction_theta_full 0.988
_diffrn_measured_fraction_theta_max 0.947
_diffrn_measurement_device_type 'Bruker APEX area-detector diffractometer'
_diffrn_measurement_method '\f and \w scan'
_diffrn_radiation_type CuK\a
_diffrn_radiation_wavelength 1.54178
_diffrn_reflns_av_R_equivalents 0.0492
_diffrn_reflns_av_unetI/netI 0.0444
_diffrn_reflns_Laue_measured_fraction_full 0.988
_diffrn_reflns_Laue_measured_fraction_max 0.947
_diffrn_reflns_limit_h_max 26
_diffrn_reflns_limit_h_min -19
_diffrn_reflns_limit_k_max 14
_diffrn_reflns_limit_k_min -12
_diffrn_reflns_limit_l_max 17
_diffrn_reflns_limit_l_min -19
_diffrn_reflns_number 22235
_diffrn_reflns_point_group_measured_fraction_full 0.988
_diffrn_reflns_point_group_measured_fraction_max 0.947
_diffrn_reflns_theta_full 67.679
_diffrn_reflns_theta_max 74.209
_diffrn_reflns_theta_min 2.187
_exptl_absorpt_coefficient_mu 0.619
_exptl_crystal_colour colourless
_exptl_crystal_density_diffrn 1.155
_exptl_crystal_description block
_exptl_crystal_F_000 1360
_exptl_crystal_size_max 1.000
_exptl_crystal_size_mid 0.800
_exptl_crystal_size_min 0.600
_refine_diff_density_max 0.612
_refine_diff_density_min -0.248
_refine_diff_density_rms 0.044
_refine_ls_extinction_coef 0.0013(3)
_refine_ls_extinction_expression Fc^*^=kFc[1+0.001xFc^2^\l^3^/sin(2\q)]^-1/4^
_refine_ls_extinction_method 'SHELXL-2014/7 (Sheldrick 2014)'
_refine_ls_goodness_of_fit_ref 1.080
_refine_ls_hydrogen_treatment constr
_refine_ls_matrix_type full
_refine_ls_number_parameters 426
_refine_ls_number_reflns 7000
_refine_ls_number_restraints 0
_refine_ls_restrained_S_all 1.080
_refine_ls_R_factor_all 0.1001
_refine_ls_R_factor_gt 0.0648
_refine_ls_shift/su_max 0.002
_refine_ls_shift/su_mean 0.000
_refine_ls_structure_factor_coef Fsqd
_refine_ls_weighting_details 'w=1/[\s^2^(Fo^2^)+(0.1470P)^2^] where P=(Fo^2^+2Fc^2^)/3'
_refine_ls_weighting_scheme calc
_refine_ls_wR_factor_gt 0.1992
_refine_ls_wR_factor_ref 0.2460
_reflns_Friedel_coverage 0.000
_reflns_number_gt 4144
_reflns_number_total 7000
_reflns_threshold_expression 'I > 2\s(I)'
_cod_data_source_file d2gc02613a2.cif
_cod_data_source_block 9254
_cod_depositor_comments 'Adding full bibliography for 7245495.cif.'
_cod_original_sg_symbol_H-M 'P 21/c'
_cod_database_code 7245495
_shelx_shelxl_version_number 2014/7
_shelx_space_group_comment
;
The symmetry employed for this shelxl refinement is uniquely defined
by the following loop, which should always be used as a source of
symmetry information in preference to the above space-group names.
They are only intended as comments.
;
_shelx_estimated_absorpt_t_min 0.576
_shelx_estimated_absorpt_t_max 0.708

loop_
_space_group_symop_operation_xyz
'x, y, z'
'-x, y+1/2, -z+1/2'
'-x, -y, -z'
'x, -y-1/2, z-1/2'

loop_
_atom_site_label
_atom_site_type_symbol
_atom_site_fract_x
_atom_site_fract_y
_atom_site_fract_z
_atom_site_U_iso_or_equiv
_atom_site_adp_type
_atom_site_occupancy
_atom_site_site_symmetry_order
_atom_site_calc_flag
_atom_site_refinement_flags_posn
_atom_site_refinement_flags_adp
_atom_site_refinement_flags_occupancy
_atom_site_disorder_assembly
_atom_site_disorder_group
O1 O 0.43768(10) 0.31851(15) 0.02355(12) 0.0874(6) Uani 1 1 d . . . . .
O2 O 0.33079(10) 0.24757(19) 0.06038(13) 0.0957(7) Uani 1 1 d . . . . .
O3 O 0.34026(10) 0.0956(2) 0.19410(14) 0.0982(6) Uani 1 1 d . . . . .
O4 O 1.03990(10) 0.15686(17) 0.06648(13) 0.0905(6) Uani 1 1 d . . . . .
O5 O 1.14456(9) 0.21005(16) 0.21508(13) 0.0831(5) Uani 1 1 d . . . . .
O6 O 1.13777(10) 0.3770(2) 0.33097(14) 0.0999(7) Uani 1 1 d . . . . .
N1 N 0.59758(11) 0.05152(18) 0.36190(13) 0.0761(6) Uani 1 1 d . . . . .
H1A H 0.5887 -0.0123 0.3828 0.091 Uiso 1 1 calc R U . . .
N2 N 0.88311(12) 0.4521(2) 0.24135(15) 0.0822(6) Uani 1 1 d . . . . .
H2A H 0.8915 0.5186 0.2662 0.099 Uiso 1 1 calc R U . . .
C1 C 0.39838(13) 0.1263(2) 0.18163(16) 0.0754(7) Uani 1 1 d . . . . .
C2 C 0.39237(13) 0.2038(2) 0.11104(15) 0.0755(7) Uani 1 1 d . . . . .
C3 C 0.44825(13) 0.2410(2) 0.09330(15) 0.0692(6) Uani 1 1 d . . . . .
C4 C 0.51009(13) 0.1995(2) 0.14595(15) 0.0680(6) Uani 1 1 d . . . . .
H4 H 0.5478 0.2255 0.1352 0.082 Uiso 1 1 calc R U . . .
C5 C 0.51568(12) 0.1191(2) 0.21469(14) 0.0636(6) Uani 1 1 d . . . . .
C6 C 0.46001(12) 0.0839(2) 0.23315(15) 0.0708(6) Uani 1 1 d . . . . .
H6 H 0.4639 0.0316 0.2803 0.085 Uiso 1 1 calc R U . . .
C7 C 0.58294(12) 0.0652(2) 0.26228(14) 0.0670(6) Uani 1 1 d . . . . .
H7 H 0.6166 0.1155 0.2531 0.080 Uiso 1 1 calc R U . . .
C8 C 0.58930(14) -0.0521(2) 0.22080(18) 0.0800(7) Uani 1 1 d . . . . .
H8 H 0.5648 -0.1075 0.2446 0.096 Uiso 1 1 calc R U . . .
C9 C 0.62539(12) 0.1386(2) 0.42369(15) 0.0691(6) Uani 1 1 d . . . . .
C10 C 0.61706(14) 0.2525(2) 0.39928(18) 0.0795(7) Uani 1 1 d . . . . .
H10 H 0.5928 0.2727 0.3386 0.095 Uiso 1 1 calc R U . . .
C11 C 0.64435(17) 0.3365(3) 0.4641(2) 0.0982(9) Uani 1 1 d . . . . .
H11 H 0.6382 0.4127 0.4464 0.118 Uiso 1 1 calc R U . . .
C12 C 0.68013(18) 0.3097(4) 0.5536(2) 0.1110(11) Uani 1 1 d . . . . .
H12 H 0.6985 0.3668 0.5968 0.133 Uiso 1 1 calc R U . . .
C13 C 0.68864(16) 0.1962(4) 0.57908(19) 0.1047(10) Uani 1 1 d . . . . .
H13 H 0.7126 0.1771 0.6401 0.126 Uiso 1 1 calc R U . . .
C14 C 0.66243(13) 0.1118(3) 0.51604(17) 0.0861(8) Uani 1 1 d . . . . .
H14 H 0.6692 0.0360 0.5344 0.103 Uiso 1 1 calc R U . . .
C15 C 0.34369(18) 0.0233(4) 0.2693(3) 0.1245(14) Uani 1 1 d . . . . .
H15A H 0.3646 -0.0471 0.2631 0.187 Uiso 1 1 calc R U . . .
H15B H 0.2998 0.0081 0.2696 0.187 Uiso 1 1 calc R U . . .
H15C H 0.3690 0.0597 0.3264 0.187 Uiso 1 1 calc R U . . .
C16 C 0.2991(2) 0.1889(4) -0.0231(3) 0.1510(19) Uani 1 1 d . . . . .
H16A H 0.3240 0.1988 -0.0643 0.227 Uiso 1 1 calc R U . . .
H16B H 0.2553 0.2188 -0.0516 0.227 Uiso 1 1 calc R U . . .
H16C H 0.2966 0.1093 -0.0103 0.227 Uiso 1 1 calc R U . . .
C17 C 0.49389(19) 0.3496(3) 0.0000(2) 0.1043(10) Uani 1 1 d . . . . .
H17A H 0.5264 0.3840 0.0527 0.156 Uiso 1 1 calc R U . . .
H17B H 0.4810 0.4029 -0.0505 0.156 Uiso 1 1 calc R U . . .
H17C H 0.5123 0.2828 -0.0182 0.156 Uiso 1 1 calc R U . . .
C18 C 0.56040(18) -0.0539(3) 0.1156(2) 0.0991(9) Uani 1 1 d . . . . .
H18A H 0.5798 0.0062 0.0908 0.149 Uiso 1 1 calc R U . . .
H18B H 0.5133 -0.0432 0.0965 0.149 Uiso 1 1 calc R U . . .
H18C H 0.5698 -0.1260 0.0931 0.149 Uiso 1 1 calc R U . . .
C19 C 0.66149(16) -0.0893(3) 0.2526(2) 0.1031(10) Uani 1 1 d . . . . .
H19A H 0.6642 -0.1666 0.2338 0.155 Uiso 1 1 calc R U . . .
H19B H 0.6800 -0.0839 0.3189 0.155 Uiso 1 1 calc R U . . .
H19C H 0.6858 -0.0406 0.2251 0.155 Uiso 1 1 calc R U . . .
C20 C 1.08015(13) 0.3507(2) 0.26119(16) 0.0731(7) Uani 1 1 d . . . . .
C21 C 1.08577(12) 0.2666(2) 0.20023(16) 0.0689(6) Uani 1 1 d . . . . .
C22 C 1.03014(13) 0.2371(2) 0.12542(16) 0.0689(6) Uani 1 1 d . . . . .
C23 C 0.96991(13) 0.2872(2) 0.11500(16) 0.0718(6) Uani 1 1 d . . . . .
H23 H 0.9327 0.2653 0.0659 0.086 Uiso 1 1 calc R U . . .
C24 C 0.96399(13) 0.3699(2) 0.17667(16) 0.0686(6) Uani 1 1 d . . . . .
C25 C 1.01970(13) 0.4013(2) 0.24963(17) 0.0733(6) Uani 1 1 d . . . . .
H25 H 1.0165 0.4568 0.2912 0.088 Uiso 1 1 calc R U . . .
C26 C 0.89864(13) 0.4294(2) 0.15815(17) 0.0754(7) Uani 1 1 d . . . . .
H26 H 0.8639 0.3797 0.1183 0.090 Uiso 1 1 calc R U . . .
C27 C 0.89558(18) 0.5440(3) 0.1064(2) 0.1023(10) Uani 1 1 d . . . . .
H27 H 0.9195 0.6001 0.1531 0.123 Uiso 1 1 calc R U . . .
C28 C 0.85541(12) 0.3713(3) 0.28240(17) 0.0761(7) Uani 1 1 d . . . . .
C29 C 0.85668(16) 0.2564(3) 0.2642(2) 0.0916(8) Uani 1 1 d . . . . .
H29 H 0.8772 0.2313 0.2231 0.110 Uiso 1 1 calc R U . . .
C30 C 0.8277(2) 0.1777(4) 0.3065(3) 0.1226(13) Uani 1 1 d . . . . .
H30 H 0.8288 0.1004 0.2937 0.147 Uiso 1 1 calc R U . . .
C31 C 0.7972(2) 0.2151(6) 0.3678(3) 0.1383(16) Uani 1 1 d . . . . .
H31 H 0.7770 0.1632 0.3957 0.166 Uiso 1 1 calc R U . . .
C32 C 0.7969(2) 0.3286(5) 0.3867(3) 0.1249(14) Uani 1 1 d . . . . .
H32 H 0.7770 0.3538 0.4286 0.150 Uiso 1 1 calc R U . . .
C33 C 0.82519(15) 0.4055(3) 0.3454(2) 0.0958(9) Uani 1 1 d . . . . .
H33 H 0.8244 0.4824 0.3595 0.115 Uiso 1 1 calc R U . . .
C34 C 1.1360(2) 0.4664(4) 0.3927(3) 0.1341(15) Uani 1 1 d . . . . .
H34A H 1.1156 0.5325 0.3576 0.201 Uiso 1 1 calc R U . . .
H34B H 1.1803 0.4848 0.4314 0.201 Uiso 1 1 calc R U . . .
H34C H 1.1108 0.4424 0.4307 0.201 Uiso 1 1 calc R U . . .
C35 C 1.18789(17) 0.2604(4) 0.1745(3) 0.1272(14) Uani 1 1 d . . . . .
H35A H 1.1689 0.2554 0.1081 0.191 Uiso 1 1 calc R U . . .
H35B H 1.2295 0.2210 0.1950 0.191 Uiso 1 1 calc R U . . .
H35C H 1.1947 0.3390 0.1926 0.191 Uiso 1 1 calc R U . . .
C36 C 0.98781(19) 0.1431(3) -0.0194(2) 0.1138(12) Uani 1 1 d . . . . .
H36A H 0.9491 0.1151 -0.0084 0.171 Uiso 1 1 calc R U . . .
H36B H 1.0011 0.0896 -0.0573 0.171 Uiso 1 1 calc R U . . .
H36C H 0.9780 0.2152 -0.0507 0.171 Uiso 1 1 calc R U . . .
C37 C 0.9271(3) 0.5436(4) 0.0348(3) 0.1410(16) Uani 1 1 d . . . . .
H37A H 0.9095 0.4821 -0.0078 0.211 Uiso 1 1 calc R U . . .
H37B H 0.9740 0.5337 0.0636 0.211 Uiso 1 1 calc R U . . .
H37C H 0.9184 0.6146 0.0018 0.211 Uiso 1 1 calc R U . . .
C38 C 0.8236(2) 0.5849(4) 0.0668(3) 0.1267(14) Uani 1 1 d . . . . .
H38A H 0.8223 0.6591 0.0398 0.190 Uiso 1 1 calc R U . . .
H38B H 0.8051 0.5886 0.1157 0.190 Uiso 1 1 calc R U . . .
H38C H 0.7984 0.5324 0.0200 0.190 Uiso 1 1 calc R U . . .

loop_
_atom_site_aniso_label
_atom_site_aniso_U_11
_atom_site_aniso_U_22
_atom_site_aniso_U_33
_atom_site_aniso_U_23
_atom_site_aniso_U_13
_atom_site_aniso_U_12
O1 0.1089(15) 0.0718(12) 0.0737(10) 0.0161(9) 0.0207(10) 0.0252(10)
O2 0.0878(13) 0.1095(15) 0.0804(11) -0.0037(10) 0.0158(9) 0.0403(11)
O3 0.0741(12) 0.1329(18) 0.0869(12) 0.0023(12) 0.0262(9) 0.0022(11)
O4 0.0949(13) 0.0857(13) 0.0841(11) -0.0165(10) 0.0212(10) 0.0156(10)
O5 0.0780(11) 0.0776(12) 0.0912(11) 0.0130(9) 0.0254(9) 0.0171(9)
O6 0.0848(13) 0.1090(15) 0.0880(12) -0.0210(11) 0.0057(10) 0.0064(11)
N1 0.0895(14) 0.0711(13) 0.0583(10) 0.0123(10) 0.0126(9) -0.0035(11)
N2 0.0976(16) 0.0714(14) 0.0850(13) -0.0042(11) 0.0406(12) 0.0021(11)
C1 0.0772(16) 0.0846(18) 0.0624(12) -0.0066(12) 0.0210(11) 0.0062(13)
C2 0.0835(17) 0.0780(17) 0.0585(11) -0.0067(12) 0.0154(11) 0.0198(14)
C3 0.0921(17) 0.0541(13) 0.0563(11) -0.0011(10) 0.0184(11) 0.0161(12)
C4 0.0800(15) 0.0618(14) 0.0590(11) 0.0013(10) 0.0194(10) 0.0062(12)
C5 0.0750(14) 0.0609(13) 0.0519(10) 0.0002(10) 0.0175(10) 0.0041(11)
C6 0.0791(16) 0.0762(16) 0.0550(11) 0.0013(11) 0.0197(10) 0.0041(13)
C7 0.0706(14) 0.0691(15) 0.0569(11) 0.0069(10) 0.0159(9) 0.0051(11)
C8 0.0881(17) 0.0689(16) 0.0795(15) 0.0041(13) 0.0236(13) 0.0125(13)
C9 0.0660(13) 0.0784(17) 0.0598(11) 0.0042(11) 0.0172(10) 0.0003(12)
C10 0.0856(17) 0.0773(18) 0.0695(13) 0.0037(13) 0.0182(12) -0.0034(14)
C11 0.109(2) 0.088(2) 0.0912(18) -0.0126(16) 0.0267(17) -0.0077(17)
C12 0.114(3) 0.124(3) 0.0859(19) -0.027(2) 0.0214(18) -0.024(2)
C13 0.099(2) 0.138(3) 0.0629(14) -0.0023(18) 0.0073(13) -0.010(2)
C14 0.0817(17) 0.100(2) 0.0652(13) 0.0112(14) 0.0101(12) -0.0003(15)
C15 0.093(2) 0.180(4) 0.101(2) 0.026(3) 0.0331(18) -0.017(2)
C16 0.103(3) 0.173(4) 0.128(3) -0.052(3) -0.027(2) 0.046(3)
C17 0.128(3) 0.084(2) 0.0905(18) 0.0279(16) 0.0237(18) -0.0057(18)
C18 0.117(2) 0.091(2) 0.0824(17) -0.0114(16) 0.0254(16) 0.0184(18)
C19 0.101(2) 0.101(2) 0.099(2) 0.0140(18) 0.0234(17) 0.0346(19)
C20 0.0787(16) 0.0674(15) 0.0655(12) 0.0032(11) 0.0140(11) 0.0019(12)
C21 0.0737(15) 0.0607(14) 0.0714(13) 0.0112(11) 0.0232(11) 0.0076(11)
C22 0.0811(16) 0.0570(13) 0.0666(12) 0.0008(11) 0.0223(11) 0.0051(12)
C23 0.0748(15) 0.0667(15) 0.0683(12) 0.0029(12) 0.0165(11) 0.0050(12)
C24 0.0804(15) 0.0600(14) 0.0654(12) 0.0054(11) 0.0245(11) 0.0048(12)
C25 0.0874(17) 0.0661(15) 0.0674(13) -0.0007(11) 0.0273(12) 0.0035(13)
C26 0.0818(16) 0.0717(16) 0.0746(14) 0.0032(12) 0.0289(12) 0.0093(13)
C27 0.111(2) 0.094(2) 0.106(2) 0.0311(18) 0.0435(18) 0.0304(18)
C28 0.0689(15) 0.0835(19) 0.0707(13) 0.0083(13) 0.0167(11) 0.0076(13)
C29 0.101(2) 0.085(2) 0.0868(17) 0.0144(15) 0.0299(15) -0.0034(16)
C30 0.127(3) 0.112(3) 0.122(3) 0.034(2) 0.032(2) -0.008(2)
C31 0.116(3) 0.180(5) 0.123(3) 0.047(3) 0.046(2) -0.018(3)
C32 0.104(3) 0.180(5) 0.105(2) 0.022(3) 0.055(2) 0.004(3)
C33 0.0823(18) 0.125(3) 0.0828(16) 0.0050(17) 0.0312(14) 0.0126(18)
C34 0.105(3) 0.141(3) 0.130(3) -0.061(3) 0.006(2) -0.010(2)
C35 0.085(2) 0.118(3) 0.186(4) 0.035(3) 0.055(2) 0.0120(19)
C36 0.123(3) 0.116(3) 0.0885(19) -0.0321(19) 0.0174(18) 0.015(2)
C37 0.168(4) 0.139(4) 0.138(3) 0.053(3) 0.081(3) 0.037(3)
C38 0.132(3) 0.128(3) 0.128(3) 0.046(2) 0.054(2) 0.054(3)

loop_
_atom_type_symbol
_atom_type_description
_atom_type_scat_dispersion_real
_atom_type_scat_dispersion_imag
_atom_type_scat_source
C C 0.0181 0.0091 'International Tables Vol C Tables 4.2.6.8 and 6.1.1.4'
H H 0.0000 0.0000 'International Tables Vol C Tables 4.2.6.8 and 6.1.1.4'
N N 0.0311 0.0180 'International Tables Vol C Tables 4.2.6.8 and 6.1.1.4'
O O 0.0492 0.0322 'International Tables Vol C Tables 4.2.6.8 and 6.1.1.4'

loop_
_geom_angle_atom_site_label_1
_geom_angle_atom_site_label_2
_geom_angle_atom_site_label_3
_geom_angle
_geom_angle_site_symmetry_1
_geom_angle_site_symmetry_3
_geom_angle_publ_flag
C3 O1 C17 116.1(2) . . ?
C2 O2 C16 113.8(2) . . ?
C1 O3 C15 118.1(2) . . ?
C22 O4 C36 116.2(2) . . ?
C21 O5 C35 115.4(2) . . ?
C20 O6 C34 117.7(2) . . ?
C9 N1 C7 121.7(2) . . ?
C9 N1 H1A 119.2 . . ?
C7 N1 H1A 119.2 . . ?
C28 N2 C26 122.6(2) . . ?
C28 N2 H2A 118.7 . . ?
C26 N2 H2A 118.7 . . ?
O3 C1 C6 124.4(2) . . ?
O3 C1 C2 115.5(2) . . ?
C6 C1 C2 120.0(3) . . ?
C1 C2 O2 120.0(3) . . ?
C1 C2 C3 120.1(2) . . ?
O2 C2 C3 119.9(2) . . ?
O1 C3 C2 116.0(2) . . ?
O1 C3 C4 124.3(3) . . ?
C2 C3 C4 119.7(2) . . ?
C5 C4 C3 120.0(2) . . ?
C5 C4 H4 120.0 . . ?
C3 C4 H4 120.0 . . ?
C6 C5 C4 119.9(2) . . ?
C6 C5 C7 121.7(2) . . ?
C4 C5 C7 118.2(2) . . ?
C5 C6 C1 120.2(2) . . ?
C5 C6 H6 119.9 . . ?
C1 C6 H6 119.9 . . ?
N1 C7 C5 112.48(19) . . ?
N1 C7 C8 108.38(19) . . ?
C5 C7 C8 112.11(19) . . ?
N1 C7 H7 107.9 . . ?
C5 C7 H7 107.9 . . ?
C8 C7 H7 107.9 . . ?
C18 C8 C19 110.0(2) . . ?
C18 C8 C7 112.9(2) . . ?
C19 C8 C7 110.2(2) . . ?
C18 C8 H8 107.8 . . ?
C19 C8 H8 107.8 . . ?
C7 C8 H8 107.8 . . ?
C10 C9 N1 122.8(2) . . ?
C10 C9 C14 117.8(2) . . ?
N1 C9 C14 119.4(2) . . ?
C11 C10 C9 120.7(3) . . ?
C11 C10 H10 119.6 . . ?
C9 C10 H10 119.6 . . ?
C12 C11 C10 121.1(3) . . ?
C12 C11 H11 119.5 . . ?
C10 C11 H11 119.5 . . ?
C11 C12 C13 118.8(3) . . ?
C11 C12 H12 120.6 . . ?
C13 C12 H12 120.6 . . ?
C14 C13 C12 121.1(3) . . ?
C14 C13 H13 119.5 . . ?
C12 C13 H13 119.5 . . ?
C13 C14 C9 120.5(3) . . ?
C13 C14 H14 119.7 . . ?
C9 C14 H14 119.7 . . ?
O3 C15 H15A 109.5 . . ?
O3 C15 H15B 109.5 . . ?
H15A C15 H15B 109.5 . . ?
O3 C15 H15C 109.5 . . ?
H15A C15 H15C 109.5 . . ?
H15B C15 H15C 109.5 . . ?
O2 C16 H16A 109.5 . . ?
O2 C16 H16B 109.5 . . ?
H16A C16 H16B 109.5 . . ?
O2 C16 H16C 109.5 . . ?
H16A C16 H16C 109.5 . . ?
H16B C16 H16C 109.5 . . ?
O1 C17 H17A 109.5 . . ?
O1 C17 H17B 109.5 . . ?
H17A C17 H17B 109.5 . . ?
O1 C17 H17C 109.5 . . ?
H17A C17 H17C 109.5 . . ?
H17B C17 H17C 109.5 . . ?
C8 C18 H18A 109.5 . . ?
C8 C18 H18B 109.5 . . ?
H18A C18 H18B 109.5 . . ?
C8 C18 H18C 109.5 . . ?
H18A C18 H18C 109.5 . . ?
H18B C18 H18C 109.5 . . ?
C8 C19 H19A 109.5 . . ?
C8 C19 H19B 109.5 . . ?
H19A C19 H19B 109.5 . . ?
C8 C19 H19C 109.5 . . ?
H19A C19 H19C 109.5 . . ?
H19B C19 H19C 109.5 . . ?
O6 C20 C25 124.4(2) . . ?
O6 C20 C21 115.1(2) . . ?
C25 C20 C21 120.6(2) . . ?
O5 C21 C20 120.9(2) . . ?
O5 C21 C22 120.1(2) . . ?
C20 C21 C22 119.0(2) . . ?
O4 C22 C23 124.3(2) . . ?
O4 C22 C21 115.7(2) . . ?
C23 C22 C21 120.0(2) . . ?
C22 C23 C24 121.1(2) . . ?
C22 C23 H23 119.5 . . ?
C24 C23 H23 119.5 . . ?
C25 C24 C23 118.9(2) . . ?
C25 C24 C26 121.7(2) . . ?
C23 C24 C26 119.2(2) . . ?
C24 C25 C20 120.5(2) . . ?
C24 C25 H25 119.7 . . ?
C20 C25 H25 119.7 . . ?
N2 C26 C24 113.3(2) . . ?
N2 C26 C27 108.0(2) . . ?
C24 C26 C27 112.0(2) . . ?
N2 C26 H26 107.8 . . ?
C24 C26 H26 107.8 . . ?
C27 C26 H26 107.8 . . ?
C37 C27 C38 111.2(3) . . ?
C37 C27 C26 115.3(3) . . ?
C38 C27 C26 109.7(3) . . ?
C37 C27 H27 106.7 . . ?
C38 C27 H27 106.7 . . ?
C26 C27 H27 106.7 . . ?
C29 C28 N2 122.6(3) . . ?
C29 C28 C33 117.9(3) . . ?
N2 C28 C33 119.5(3) . . ?
C28 C29 C30 120.9(3) . . ?
C28 C29 H29 119.6 . . ?
C30 C29 H29 119.6 . . ?
C31 C30 C29 119.6(4) . . ?
C31 C30 H30 120.2 . . ?
C29 C30 H30 120.2 . . ?
C32 C31 C30 119.4(4) . . ?
C32 C31 H31 120.3 . . ?
C30 C31 H31 120.3 . . ?
C33 C32 C31 121.0(4) . . ?
C33 C32 H32 119.5 . . ?
C31 C32 H32 119.5 . . ?
C32 C33 C28 121.2(4) . . ?
C32 C33 H33 119.4 . . ?
C28 C33 H33 119.4 . . ?
O6 C34 H34A 109.5 . . ?
O6 C34 H34B 109.5 . . ?
H34A C34 H34B 109.5 . . ?
O6 C34 H34C 109.5 . . ?
H34A C34 H34C 109.5 . . ?
H34B C34 H34C 109.5 . . ?
O5 C35 H35A 109.5 . . ?
O5 C35 H35B 109.5 . . ?
H35A C35 H35B 109.5 . . ?
O5 C35 H35C 109.5 . . ?
H35A C35 H35C 109.5 . . ?
H35B C35 H35C 109.5 . . ?
O4 C36 H36A 109.5 . . ?
O4 C36 H36B 109.5 . . ?
H36A C36 H36B 109.5 . . ?
O4 C36 H36C 109.5 . . ?
H36A C36 H36C 109.5 . . ?
H36B C36 H36C 109.5 . . ?
C27 C37 H37A 109.5 . . ?
C27 C37 H37B 109.5 . . ?
H37A C37 H37B 109.5 . . ?
C27 C37 H37C 109.5 . . ?
H37A C37 H37C 109.5 . . ?
H37B C37 H37C 109.5 . . ?
C27 C38 H38A 109.5 . . ?
C27 C38 H38B 109.5 . . ?
H38A C38 H38B 109.5 . . ?
C27 C38 H38C 109.5 . . ?
H38A C38 H38C 109.5 . . ?
H38B C38 H38C 109.5 . . ?

loop_
_geom_bond_atom_site_label_1
_geom_bond_atom_site_label_2
_geom_bond_distance
_geom_bond_site_symmetry_2
_geom_bond_publ_flag
O1 C3 1.362(3) . ?
O1 C17 1.418(4) . ?
O2 C2 1.386(3) . ?
O2 C16 1.408(4) . ?
O3 C1 1.372(3) . ?
O3 C15 1.413(4) . ?
O4 C22 1.369(3) . ?
O4 C36 1.419(4) . ?
O5 C21 1.375(3) . ?
O5 C35 1.411(4) . ?
O6 C20 1.369(3) . ?
O6 C34 1.422(4) . ?
N1 C9 1.384(3) . ?
N1 C7 1.459(3) . ?
N1 H1A 0.8600 . ?
N2 C28 1.378(3) . ?
N2 C26 1.446(3) . ?
N2 H2A 0.8600 . ?
C1 C6 1.384(3) . ?
C1 C2 1.385(4) . ?
C2 C3 1.386(4) . ?
C3 C4 1.388(3) . ?
C4 C5 1.388(3) . ?
C4 H4 0.9300 . ?
C5 C6 1.380(3) . ?
C5 C7 1.518(3) . ?
C6 H6 0.9300 . ?
C7 C8 1.540(4) . ?
C7 H7 0.9800 . ?
C8 C18 1.518(4) . ?
C8 C19 1.523(4) . ?
C8 H8 0.9800 . ?
C9 C10 1.383(4) . ?
C9 C14 1.404(3) . ?
C10 C11 1.381(4) . ?
C10 H10 0.9300 . ?
C11 C12 1.363(5) . ?
C11 H11 0.9300 . ?
C12 C13 1.382(5) . ?
C12 H12 0.9300 . ?
C13 C14 1.365(4) . ?
C13 H13 0.9300 . ?
C14 H14 0.9300 . ?
C15 H15A 0.9600 . ?
C15 H15B 0.9600 . ?
C15 H15C 0.9600 . ?
C16 H16A 0.9600 . ?
C16 H16B 0.9600 . ?
C16 H16C 0.9600 . ?
C17 H17A 0.9600 . ?
C17 H17B 0.9600 . ?
C17 H17C 0.9600 . ?
C18 H18A 0.9600 . ?
C18 H18B 0.9600 . ?
C18 H18C 0.9600 . ?
C19 H19A 0.9600 . ?
C19 H19B 0.9600 . ?
C19 H19C 0.9600 . ?
C20 C25 1.382(4) . ?
C20 C21 1.391(4) . ?
C21 C22 1.391(3) . ?
C22 C23 1.379(4) . ?
C23 C24 1.389(3) . ?
C23 H23 0.9300 . ?
C24 C25 1.383(4) . ?
C24 C26 1.505(4) . ?
C25 H25 0.9300 . ?
C26 C27 1.551(4) . ?
C26 H26 0.9800 . ?
C27 C37 1.469(5) . ?
C27 C38 1.533(5) . ?
C27 H27 0.9800 . ?
C28 C29 1.378(4) . ?
C28 C33 1.390(4) . ?
C29 C30 1.390(5) . ?
C29 H29 0.9300 . ?
C30 C31 1.384(6) . ?
C30 H30 0.9300 . ?
C31 C32 1.364(6) . ?
C31 H31 0.9300 . ?
C32 C33 1.357(5) . ?
C32 H32 0.9300 . ?
C33 H33 0.9300 . ?
C34 H34A 0.9600 . ?
C34 H34B 0.9600 . ?
C34 H34C 0.9600 . ?
C35 H35A 0.9600 . ?
C35 H35B 0.9600 . ?
C35 H35C 0.9600 . ?
C36 H36A 0.9600 . ?
C36 H36B 0.9600 . ?
C36 H36C 0.9600 . ?
C37 H37A 0.9600 . ?
C37 H37B 0.9600 . ?
C37 H37C 0.9600 . ?
C38 H38A 0.9600 . ?
C38 H38B 0.9600 . ?
C38 H38C 0.9600 . ?

loop_
_geom_torsion_atom_site_label_1
_geom_torsion_atom_site_label_2
_geom_torsion_atom_site_label_3
_geom_torsion_atom_site_label_4
_geom_torsion
_geom_torsion_site_symmetry_1
_geom_torsion_site_symmetry_2
_geom_torsion_site_symmetry_3
_geom_torsion_site_symmetry_4
_geom_torsion_publ_flag
C15 O3 C1 C6 5.5(4) . . . . ?
C15 O3 C1 C2 -175.5(3) . . . . ?
O3 C1 C2 O2 1.9(3) . . . . ?
C6 C1 C2 O2 -179.0(2) . . . . ?
O3 C1 C2 C3 179.4(2) . . . . ?
C6 C1 C2 C3 -1.5(4) . . . . ?
C16 O2 C2 C1 -95.4(4) . . . . ?
C16 O2 C2 C3 87.1(4) . . . . ?
C17 O1 C3 C2 -174.9(2) . . . . ?
C17 O1 C3 C4 5.5(3) . . . . ?
C1 C2 C3 O1 -179.0(2) . . . . ?
O2 C2 C3 O1 -1.5(3) . . . . ?
C1 C2 C3 C4 0.6(4) . . . . ?
O2 C2 C3 C4 178.1(2) . . . . ?
O1 C3 C4 C5 -179.0(2) . . . . ?
C2 C3 C4 C5 1.4(3) . . . . ?
C3 C4 C5 C6 -2.6(3) . . . . ?
C3 C4 C5 C7 172.5(2) . . . . ?
C4 C5 C6 C1 1.7(4) . . . . ?
C7 C5 C6 C1 -173.2(2) . . . . ?
O3 C1 C6 C5 179.3(2) . . . . ?
C2 C1 C6 C5 0.3(4) . . . . ?
C9 N1 C7 C5 -85.7(3) . . . . ?
C9 N1 C7 C8 149.8(2) . . . . ?
C6 C5 C7 N1 -45.4(3) . . . . ?
C4 C5 C7 N1 139.6(2) . . . . ?
C6 C5 C7 C8 77.0(3) . . . . ?
C4 C5 C7 C8 -98.0(3) . . . . ?
N1 C7 C8 C18 167.0(3) . . . . ?
C5 C7 C8 C18 42.3(3) . . . . ?
N1 C7 C8 C19 -69.5(3) . . . . ?
C5 C7 C8 C19 165.8(2) . . . . ?
C7 N1 C9 C10 27.2(4) . . . . ?
C7 N1 C9 C14 -154.5(2) . . . . ?
N1 C9 C10 C11 178.2(3) . . . . ?
C14 C9 C10 C11 -0.1(4) . . . . ?
C9 C10 C11 C12 0.0(5) . . . . ?
C10 C11 C12 C13 -0.3(6) . . . . ?
C11 C12 C13 C14 0.6(6) . . . . ?
C12 C13 C14 C9 -0.7(5) . . . . ?
C10 C9 C14 C13 0.5(4) . . . . ?
N1 C9 C14 C13 -177.9(3) . . . . ?
C34 O6 C20 C25 -3.5(4) . . . . ?
C34 O6 C20 C21 176.8(3) . . . . ?
C35 O5 C21 C20 -89.8(3) . . . . ?
C35 O5 C21 C22 92.6(3) . . . . ?
O6 C20 C21 O5 4.5(4) . . . . ?
C25 C20 C21 O5 -175.2(2) . . . . ?
O6 C20 C21 C22 -177.9(2) . . . . ?
C25 C20 C21 C22 2.4(4) . . . . ?
C36 O4 C22 C23 13.3(4) . . . . ?
C36 O4 C22 C21 -167.5(3) . . . . ?
O5 C21 C22 O4 -4.7(3) . . . . ?
C20 C21 C22 O4 177.6(2) . . . . ?
O5 C21 C22 C23 174.6(2) . . . . ?
C20 C21 C22 C23 -3.0(4) . . . . ?
O4 C22 C23 C24 -178.7(2) . . . . ?
C21 C22 C23 C24 2.0(4) . . . . ?
C22 C23 C24 C25 -0.3(4) . . . . ?
C22 C23 C24 C26 174.9(2) . . . . ?
C23 C24 C25 C20 -0.3(4) . . . . ?
C26 C24 C25 C20 -175.4(2) . . . . ?
O6 C20 C25 C24 179.6(2) . . . . ?
C21 C20 C25 C24 -0.7(4) . . . . ?
C28 N2 C26 C24 -82.6(3) . . . . ?
C28 N2 C26 C27 152.8(3) . . . . ?
C25 C24 C26 N2 -42.5(3) . . . . ?
C23 C24 C26 N2 142.4(2) . . . . ?
C25 C24 C26 C27 79.9(3) . . . . ?
C23 C24 C26 C27 -95.2(3) . . . . ?
N2 C26 C27 C37 164.0(3) . . . . ?
C24 C26 C27 C37 38.6(4) . . . . ?
N2 C26 C27 C38 -69.5(3) . . . . ?
C24 C26 C27 C38 165.1(3) . . . . ?
C26 N2 C28 C29 18.1(4) . . . . ?
C26 N2 C28 C33 -162.4(2) . . . . ?
N2 C28 C29 C30 -179.5(3) . . . . ?
C33 C28 C29 C30 1.0(4) . . . . ?
C28 C29 C30 C31 -0.1(5) . . . . ?
C29 C30 C31 C32 -0.9(6) . . . . ?
C30 C31 C32 C33 1.0(7) . . . . ?
C31 C32 C33 C28 0.0(6) . . . . ?
C29 C28 C33 C32 -1.0(4) . . . . ?
N2 C28 C33 C32 179.5(3) . . . . ?
